data_7032821
loop_
_publ_author_name
'I\,sci, Umit'
'Caner, Celal'
'Zorlu, Yunus'
'G\"urek, Ay\,se G\"ul'
'Dumoulin, Fabienne'
'Ahsen, Vefa'

_publ_section_title
;
 Sulfonamide-substituted iron phthalocyanine: design, solubility range,
 stability and oxidation of olefins.
;
_journal_issue 48
_journal_name_full 'Dalton transactions (Cambridge, England : 2003)'
_journal_page_first 17916
_journal_page_last 17919
_journal_paper_doi 10.1039/c4dt02412e
_journal_volume 43
_journal_year 2014
_chemical_formula_moiety ' C18 H17 N3 O2 S '
_chemical_formula_sum 'C18 H17 N3 O2 S'
_chemical_formula_weight 339.41
_chemical_name_common phthalonitrile
_space_group_crystal_system orthorhombic
_space_group_IT_number 29
_space_group_name_Hall 'P 2c -2ac'
_space_group_name_H-M_alt 'P c a 21'
_symmetry_space_group_name_Hall 'P 2c -2ac'
_symmetry_space_group_name_H-M 'P c a 21'
_atom_sites_solution_hydrogens geom
_atom_sites_solution_primary direct
_atom_sites_solution_secondary difmap
_cell_angle_alpha 90
_cell_angle_beta 90
_cell_angle_gamma 90
_cell_formula_units_Z 4
_cell_length_a 8.5105(6)
_cell_length_b 8.8219(6)
_cell_length_c 21.8277(14)
_cell_measurement_reflns_used 114
_cell_measurement_temperature 130.(2)
_cell_measurement_theta_max 26.6224
_cell_measurement_theta_min 4.3525
_cell_volume 1638.80(19)
_computing_cell_refinement 'APEX2 v2012.10-0 (Bruker AXS)'
_computing_data_collection 'APEX2 (Bruker, 2007)'
_computing_data_reduction 'SAINT V8.27B (Bruker AXS, 2009)'
_computing_molecular_graphics 'MERCURY (Macrae et al., 2006)'
_computing_publication_material 'PLATON V1.16 (Spek, 2009), SHELXTL V6.14 (Bruker, 2001)'
_computing_structure_refinement 'SHELXL-97 (Sheldrick, 2008)'
_computing_structure_solution 'SHELXS-97 (Sheldrick, 2008)'
_diffrn_ambient_temperature 130.(2)
_diffrn_detector_area_resol_mean 8.3333
_diffrn_measured_fraction_theta_full 0.999
_diffrn_measured_fraction_theta_max 0.999
_diffrn_measurement_device_type 'Bruker APEX II QUAZAR three-circle diffractometer'
_diffrn_measurement_method '\f and \w scans'
_diffrn_radiation_monochromator 'multilayer QUAZAR mirrors'
_diffrn_radiation_type MoK\a
_diffrn_radiation_wavelength 0.71073
_diffrn_reflns_av_R_equivalents 0.0402
_diffrn_reflns_av_sigmaI/netI 0.0341
_diffrn_reflns_limit_h_max 8
_diffrn_reflns_limit_h_min -10
_diffrn_reflns_limit_k_max 10
_diffrn_reflns_limit_k_min -10
_diffrn_reflns_limit_l_max 25
_diffrn_reflns_limit_l_min -25
_diffrn_reflns_number 11431
_diffrn_reflns_theta_full 25.00
_diffrn_reflns_theta_max 25.00
_diffrn_reflns_theta_min 2.97
_diffrn_source 'microfocus sealed tube'
_diffrn_source_type ImuS
_exptl_absorpt_coefficient_mu 0.213
_exptl_absorpt_correction_T_max 0.99
_exptl_absorpt_correction_T_min 0.76
_exptl_absorpt_correction_type multi-scan
_exptl_absorpt_process_details 'SADABS V2012/1 (Bruker AXS)'
_exptl_crystal_colour colourless
_exptl_crystal_density_diffrn 1.376
_exptl_crystal_density_method 'not measured'
_exptl_crystal_description block
_exptl_crystal_F_000 712
_exptl_crystal_size_max 0.180
_exptl_crystal_size_mid 0.130
_exptl_crystal_size_min 0.070
_refine_diff_density_max 0.206
_refine_diff_density_min -0.288
_refine_ls_abs_structure_details 'Flack H D (1983), Acta Cryst. A39, 876-881'
_refine_ls_abs_structure_Flack 0.01(6)
_refine_ls_extinction_method none
_refine_ls_goodness_of_fit_ref 1.060
_refine_ls_hydrogen_treatment mixed
_refine_ls_matrix_type full
_refine_ls_number_parameters 223
_refine_ls_number_reflns 2837
_refine_ls_number_restraints 2
_refine_ls_restrained_S_all 1.060
_refine_ls_R_factor_all 0.0319
_refine_ls_R_factor_gt 0.0295
_refine_ls_shift/su_max 0.001
_refine_ls_shift/su_mean 0.000
_refine_ls_structure_factor_coef Fsqd
_refine_ls_weighting_details 'calc w=1/[\s^2^(Fo^2^)+(0.0401P)^2^+0.3418P] where P=(Fo^2^+2Fc^2^)/3'
_refine_ls_weighting_scheme calc
_refine_ls_wR_factor_gt 0.0724
_refine_ls_wR_factor_ref 0.0742
_reflns_number_gt 2713
_reflns_number_total 2837
_reflns_threshold_expression >2sigma(I)
_cod_data_source_file c4dt02412e2.cif
_cod_data_source_block 1
_cod_depositor_comments 'Adding full bibliography for 7032821.cif.'
_cod_database_code 7032821

loop_
_space_group_symop_operation_xyz
'x, y, z'
'-x, -y, z+1/2'
'x+1/2, -y, z'
'-x+1/2, y, z+1/2'

loop_
_atom_site_type_symbol
_atom_site_label
_atom_site_fract_x
_atom_site_fract_y
_atom_site_fract_z
_atom_site_U_iso_or_equiv
_atom_site_adp_type
_atom_site_calc_flag
_atom_site_refinement_flags
_atom_site_occupancy
C C1 0.8592(2) -0.2035(2) 0.45272(10) 0.0209(5) Uani d . 1
C C2 1.0132(2) -0.4528(2) 0.38858(9) 0.0201(4) Uani d . 1
C C3 1.0485(2) -0.2972(2) 0.37481(10) 0.0176(4) Uani d . 1
C C4 1.1548(3) -0.2650(2) 0.32810(10) 0.0206(5) Uani d . 1
H H4 1.2051 -0.346 0.3072 0.025 Uiso calc R 1
C C5 1.1884(2) -0.1167(2) 0.31165(9) 0.0188(4) Uani d . 1
H H5 1.2608 -0.0965 0.2796 0.023 Uiso calc R 1
C C6 1.1154(2) 0.0027(2) 0.34233(9) 0.0160(4) Uani d . 1
C C7 1.0093(2) -0.0276(2) 0.38959(9) 0.0170(4) Uani d . 1
H H7 0.9605 0.0537 0.4109 0.02 Uiso calc R 1
C C8 0.9751(2) -0.1762(2) 0.40543(9) 0.0176(4) Uani d . 1
C C9 1.0696(2) 0.2443(2) 0.21368(9) 0.0165(4) Uani d . 1
C C10 0.9566(2) 0.3572(2) 0.22065(9) 0.0184(4) Uani d . 1
H H10 0.9622 0.4265 0.2539 0.022 Uiso calc R 1
C C11 0.8364(2) 0.3664(2) 0.17847(9) 0.0193(4) Uani d . 1
H H11 0.759 0.4432 0.1833 0.023 Uiso calc R 1
C C12 0.8244(2) 0.2672(2) 0.12908(10) 0.0179(4) Uani d . 1
C C13 0.9396(2) 0.1567(3) 0.12314(10) 0.0242(5) Uani d . 1
H H13 0.9346 0.088 0.0897 0.029 Uiso calc R 1
C C14 1.0623(2) 0.1440(3) 0.16501(10) 0.0234(5) Uani d . 1
H H14 1.14 0.0676 0.1602 0.028 Uiso calc R 1
C C15 0.6877(3) 0.2851(2) 0.08379(10) 0.0220(5) Uani d . 1
C C16 0.5315(3) 0.2747(3) 0.11891(11) 0.0260(5) Uani d . 1
H H16A 0.4438 0.2791 0.0899 0.039 Uiso calc R 1
H H16B 0.5237 0.3596 0.1477 0.039 Uiso calc R 1
H H16C 0.5275 0.1788 0.1415 0.039 Uiso calc R 1
C C17 0.6883(3) 0.1644(3) 0.03402(11) 0.0317(5) Uani d . 1
H H17A 0.7863 0.1712 0.0106 0.048 Uiso calc R 1
H H17B 0.5987 0.1803 0.0066 0.048 Uiso calc R 1
H H17C 0.6804 0.0639 0.0529 0.048 Uiso calc R 1
C C18 0.6977(3) 0.4423(3) 0.05371(12) 0.0380(6) Uani d . 1
H H18A 0.7965 0.4507 0.0309 0.057 Uiso calc R 1
H H18B 0.6941 0.5207 0.0855 0.057 Uiso calc R 1
H H18C 0.609 0.4557 0.0256 0.057 Uiso calc R 1
H H1N 1.090(3) 0.226(3) 0.3510(12) 0.046 Uiso d D 1
N N1 0.7642(3) -0.2202(2) 0.48896(11) 0.0341(5) Uani d . 1
N N2 0.9886(2) -0.5786(2) 0.39683(8) 0.0261(4) Uani d . 1
N N3 1.1454(2) 0.15609(19) 0.33014(7) 0.0177(4) Uani d D 1
O O1 1.26024(16) 0.38223(15) 0.28665(7) 0.0213(3) Uani d . 1
O O2 1.34011(15) 0.13238(15) 0.24522(7) 0.0215(3) Uani d . 1
S S1 1.22195(5) 0.23207(5) 0.26784(2) 0.01635(12) Uani d . 1

loop_
_atom_site_aniso_label
_atom_site_aniso_U_11
_atom_site_aniso_U_22
_atom_site_aniso_U_33
_atom_site_aniso_U_12
_atom_site_aniso_U_13
_atom_site_aniso_U_23
C1 0.0277(11) 0.0129(10) 0.0221(11) -0.0025(9) 0.0021(9) 0.0001(9)
C2 0.0241(11) 0.0176(12) 0.0186(11) 0.0009(9) 0.0013(8) -0.0006(9)
C3 0.0199(10) 0.0129(11) 0.0200(10) -0.0008(8) -0.0035(8) -0.0004(9)
C4 0.0212(11) 0.0169(11) 0.0237(11) 0.0019(8) 0.0011(8) -0.0027(9)
C5 0.0173(10) 0.0166(11) 0.0225(11) 0.0008(8) 0.0013(8) 0.0005(8)
C6 0.0154(9) 0.0129(10) 0.0198(9) -0.0015(8) -0.0051(8) -0.0001(8)
C7 0.0200(10) 0.0145(11) 0.0166(10) 0.0024(8) -0.0031(8) -0.0024(8)
C8 0.0178(9) 0.0185(11) 0.0165(9) -0.0013(8) -0.0004(8) 0.0002(9)
C9 0.0185(10) 0.0161(11) 0.0150(10) -0.0031(8) -0.0012(8) 0.0029(8)
C10 0.0209(10) 0.0154(10) 0.0189(10) -0.0010(8) 0.0029(8) -0.0039(8)
C11 0.0199(10) 0.0164(11) 0.0216(11) 0.0026(8) 0.0011(8) 0.0010(9)
C12 0.0202(9) 0.0158(10) 0.0178(10) -0.0037(8) 0.0019(9) 0.0024(9)
C13 0.0283(11) 0.0210(11) 0.0233(11) 0.0032(9) -0.0040(9) -0.0066(9)
C14 0.0251(11) 0.0193(11) 0.0259(11) 0.0048(9) -0.0006(9) -0.0053(9)
C15 0.0267(11) 0.0197(12) 0.0196(10) -0.0012(9) -0.0067(9) 0.0016(9)
C16 0.0220(11) 0.0230(12) 0.0332(14) 0.0008(9) -0.0054(10) -0.0062(10)
C17 0.0273(11) 0.0424(15) 0.0254(11) -0.0008(11) -0.0054(10) -0.0086(11)
C18 0.0472(15) 0.0319(14) 0.0348(14) -0.0092(11) -0.0180(11) 0.0146(11)
N1 0.0435(12) 0.0258(11) 0.0331(12) -0.0028(9) 0.0117(10) 0.0022(9)
N2 0.0338(11) 0.0173(11) 0.0273(10) -0.0008(8) 0.0037(8) -0.0008(8)
N3 0.0214(9) 0.0133(9) 0.0182(9) 0.0009(7) 0.0015(7) -0.0010(7)
O1 0.0213(7) 0.0181(7) 0.0246(8) -0.0044(6) -0.0048(6) 0.0029(6)
O2 0.0180(7) 0.0202(8) 0.0261(7) 0.0016(6) 0.0019(6) 0.0048(7)
S1 0.0157(2) 0.0143(2) 0.0191(2) -0.00117(17) -0.0005(2) 0.0024(2)

loop_
_atom_type_symbol
_atom_type_description
_atom_type_scat_dispersion_real
_atom_type_scat_dispersion_imag
_atom_type_scat_source
C C 0.0033 0.0016 'International Tables Vol C Tables 4.2.6.8 and 6.1.1.4'
H H 0.0000 0.0000 'International Tables Vol C Tables 4.2.6.8 and 6.1.1.4'
N N 0.0061 0.0033 'International Tables Vol C Tables 4.2.6.8 and 6.1.1.4'
O O 0.0106 0.0060 'International Tables Vol C Tables 4.2.6.8 and 6.1.1.4'
S S 0.1246 0.1234 'International Tables Vol C Tables 4.2.6.8 and 6.1.1.4'

loop_
_geom_angle_atom_site_label_1
_geom_angle_atom_site_label_2
_geom_angle_atom_site_label_3
_geom_angle
N1 C1 C8 177.2(2)
N2 C2 C3 176.6(2)
C4 C3 C8 118.80(18)
C4 C3 C2 118.96(19)
C8 C3 C2 122.19(19)
C5 C4 C3 121.09(19)
C5 C4 H4 119.5
C3 C4 H4 119.5
C4 C5 C6 119.79(19)
C4 C5 H5 120.1
C6 C5 H5 120.1
C5 C6 C7 119.87(19)
C5 C6 N3 123.86(18)
C7 C6 N3 116.24(17)
C8 C7 C6 120.04(18)
C8 C7 H7 120.0
C6 C7 H7 120.0
C7 C8 C3 120.41(18)
C7 C8 C1 118.51(19)
C3 C8 C1 121.05(19)
C14 C9 C10 120.67(19)
C14 C9 S1 120.65(16)
C10 C9 S1 118.68(15)
C11 C10 C9 118.80(19)
C11 C10 H10 120.6
C9 C10 H10 120.6
C10 C11 C12 122.28(19)
C10 C11 H11 118.9
C12 C11 H11 118.9
C13 C12 C11 117.53(19)
C13 C12 C15 123.2(2)
C11 C12 C15 119.30(18)
C12 C13 C14 121.6(2)
C12 C13 H13 119.2
C14 C13 H13 119.2
C9 C14 C13 119.1(2)
C9 C14 H14 120.5
C13 C14 H14 120.5
C17 C15 C12 112.65(18)
C17 C15 C16 108.53(18)
C12 C15 C16 109.16(18)
C17 C15 C18 109.04(19)
C12 C15 C18 109.00(17)
C16 C15 C18 108.37(19)
C15 C16 H16A 109.5
C15 C16 H16B 109.5
H16A C16 H16B 109.5
C15 C16 H16C 109.5
H16A C16 H16C 109.5
H16B C16 H16C 109.5
C15 C17 H17A 109.5
C15 C17 H17B 109.5
H17A C17 H17B 109.5
C15 C17 H17C 109.5
H17A C17 H17C 109.5
H17B C17 H17C 109.5
C15 C18 H18A 109.5
C15 C18 H18B 109.5
H18A C18 H18B 109.5
C15 C18 H18C 109.5
H18A C18 H18C 109.5
H18B C18 H18C 109.5
C6 N3 S1 128.31(14)
C6 N3 H1N 118.1(19)
S1 N3 H1N 110.2(19)
O2 S1 O1 120.84(8)
O2 S1 N3 108.28(9)
O1 S1 N3 103.33(9)
O2 S1 C9 109.00(9)
O1 S1 C9 107.78(9)
N3 S1 C9 106.73(9)

loop_
_geom_bond_atom_site_label_1
_geom_bond_atom_site_label_2
_geom_bond_distance
C1 N1 1.141(3)
C1 C8 1.448(3)
C2 N2 1.143(3)
C2 C3 1.437(3)
C3 C4 1.392(3)
C3 C8 1.406(3)
C4 C5 1.387(3)
C4 H4 0.95
C5 C6 1.394(3)
C5 H5 0.95
C6 C7 1.397(3)
C6 N3 1.402(3)
C7 C8 1.387(3)
C7 H7 0.95
C9 C14 1.384(3)
C9 C10 1.393(3)
C9 S1 1.7581(19)
C10 C11 1.378(3)
C10 H10 0.95
C11 C12 1.392(3)
C11 H11 0.95
C12 C13 1.389(3)
C12 C15 1.535(3)
C13 C14 1.392(3)
C13 H13 0.95
C14 H14 0.95
C15 C17 1.521(3)
C15 C16 1.537(3)
C15 C18 1.537(3)
C16 H16A 0.98
C16 H16B 0.98
C16 H16C 0.98
C17 H17A 0.98
C17 H17B 0.98
C17 H17C 0.98
C18 H18A 0.98
C18 H18B 0.98
C18 H18C 0.98
N3 S1 1.6503(17)
N3 H1N 0.898(17)
O1 S1 1.4246(14)
O2 S1 1.4242(14)

loop_
_geom_hbond_atom_site_label_D
_geom_hbond_atom_site_label_H
_geom_hbond_atom_site_label_A
_geom_hbond_site_symmetry_A
_geom_hbond_distance_DH
_geom_hbond_distance_HA
_geom_hbond_distance_DA
_geom_hbond_angle_DHA
N3 H1N N2 1_565 0.898(17) 2.174(18) 3.062(3) 170.(3)

loop_
_geom_torsion_atom_site_label_1
_geom_torsion_atom_site_label_2
_geom_torsion_atom_site_label_3
_geom_torsion_atom_site_label_4
_geom_torsion
N2 C2 C3 C4 -14.(4)
N2 C2 C3 C8 164.(4)
C8 C3 C4 C5 -0.1(3)
C2 C3 C4 C5 177.67(19)
C3 C4 C5 C6 0.2(3)
C4 C5 C6 C7 0.2(3)
C4 C5 C6 N3 178.06(18)
C5 C6 C7 C8 -0.8(3)
N3 C6 C7 C8 -178.81(17)
C6 C7 C8 C3 1.0(3)
C6 C7 C8 C1 -177.21(18)
C4 C3 C8 C7 -0.5(3)
C2 C3 C8 C7 -178.18(19)
C4 C3 C8 C1 177.59(19)
C2 C3 C8 C1 -0.1(3)
N1 C1 C8 C7 41.(5)
N1 C1 C8 C3 -138.(5)
C14 C9 C10 C11 0.6(3)
S1 C9 C10 C11 -179.59(15)
C9 C10 C11 C12 -0.2(3)
C10 C11 C12 C13 -0.3(3)
C10 C11 C12 C15 -179.70(19)
C11 C12 C13 C14 0.4(3)
C15 C12 C13 C14 179.8(2)
C10 C9 C14 C13 -0.4(3)
S1 C9 C14 C13 179.74(16)
C12 C13 C14 C9 -0.1(3)
C13 C12 C15 C17 2.8(3)
C11 C12 C15 C17 -177.83(19)
C13 C12 C15 C16 123.4(2)
C11 C12 C15 C16 -57.2(2)
C13 C12 C15 C18 -118.4(2)
C11 C12 C15 C18 61.0(3)
C5 C6 N3 S1 20.5(3)
C7 C6 N3 S1 -161.52(15)
C6 N3 S1 O2 -36.84(19)
C6 N3 S1 O1 -166.11(16)
C6 N3 S1 C9 80.37(18)
C14 C9 S1 O2 12.08(19)
C10 C9 S1 O2 -167.77(15)
C14 C9 S1 O1 144.91(17)
C10 C9 S1 O1 -34.94(18)
C14 C9 S1 N3 -104.66(18)
C10 C9 S1 N3 75.50(17)
